data_2235218
loop_
_publ_author_name
'Yang, Liangru'
'Xiao, Yongmei'
'He, Kun'
'Yuan, Jinwei'
'Mao, Pu'

_publ_section_title
;
 2-[4,5-Diphenyl-2-(pyridin-2-yl)-1<i>H</i>-imidazol-1-yl]-3-phenylpropan-1-ol
;
_journal_coeditor_code RZ2739
_journal_issue 6
_journal_name_full 'Acta Crystallographica Section E'
_journal_page_first o1670
_journal_paper_doi 10.1107/S1600536812018703
_journal_volume 68
_journal_year 2012
_chemical_formula_iupac 'C29 H25 N3 O'
_chemical_formula_moiety 'C29 H25 N3 O'
_chemical_formula_sum 'C29 H25 N3 O'
_chemical_formula_weight 431.52
_chemical_name_systematic
;
2-[4,5-Diphenyl-2-(pyridin-2-yl)-1<i>H</i>-imidazol-1-yl]-3-phenylpropan-1-ol
;
_space_group_crystal_system orthorhombic
_space_group_IT_number 19
_symmetry_space_group_name_Hall 'P 2ac 2ab'
_symmetry_space_group_name_H-M 'P 21 21 21'
_atom_sites_solution_hydrogens geom
_atom_sites_solution_primary direct
_atom_sites_solution_secondary difmap
_audit_creation_method
;
  Olex2 1.1
  (compiled 2011.11.01 svn.r2039, GUI svn.r3906)
;
_cell_angle_alpha 90.00
_cell_angle_beta 90.00
_cell_angle_gamma 90.00
_cell_formula_units_Z 4
_cell_length_a 9.2695(4)
_cell_length_b 15.8818(6)
_cell_length_c 16.0498(6)
_cell_measurement_reflns_used 3448
_cell_measurement_temperature 291(2)
_cell_measurement_theta_max 70.2714
_cell_measurement_theta_min 3.9125
_cell_volume 2362.79(16)
_computing_cell_refinement
;
<i>CrysAlis PRO</i> (Agilent, 2011)
;
_computing_data_collection
;
<i>CrysAlis PRO</i> (Agilent, 2011)
;
_computing_data_reduction
;
<i>CrysAlis PRO</i> (Agilent, 2011)
;
_computing_molecular_graphics
;
<i>OLEX2</i> (Dolomanov <i>et al.</i>, 2009)
;
_computing_publication_material
;
<i>OLEX2</i> (Dolomanov <i>et al.</i>, 2009)
;
_computing_structure_refinement
;
SHELXL97 (Sheldrick, 2008)
;
_computing_structure_solution
;
SHELXS97 (Sheldrick, 2008)
;
_diffrn_ambient_temperature 291.15
_diffrn_measured_fraction_theta_full 0.995
_diffrn_measured_fraction_theta_max 0.995
_diffrn_measurement_device_type 'Oxford Diffraction Xcalibur Eos Gemini'
_diffrn_measurement_method '\w scans'
_diffrn_radiation_monochromator graphite
_diffrn_radiation_type 'Cu K\a'
_diffrn_radiation_wavelength 1.54178
_diffrn_reflns_av_R_equivalents 0.0287
_diffrn_reflns_limit_h_max 6
_diffrn_reflns_limit_h_min -11
_diffrn_reflns_limit_k_max 19
_diffrn_reflns_limit_k_min -19
_diffrn_reflns_limit_l_max 18
_diffrn_reflns_limit_l_min -19
_diffrn_reflns_number 9413
_diffrn_reflns_theta_full 70.40
_diffrn_reflns_theta_max 70.40
_diffrn_reflns_theta_min 3.92
_diffrn_standards_decay_% 0
_diffrn_standards_interval_count 0
_diffrn_standards_interval_time 0
_diffrn_standards_number 0
_exptl_absorpt_coefficient_mu 0.583
_exptl_absorpt_correction_T_max 0.8679
_exptl_absorpt_correction_T_min 0.8087
_exptl_absorpt_correction_type multi-scan
_exptl_absorpt_process_details
;
(<i>CrysAlis PRO</i>; Agilent, 2011)
;
_exptl_crystal_colour colourless
_exptl_crystal_density_diffrn 1.213
_exptl_crystal_density_method 'not measured'
_exptl_crystal_description prismatic
_exptl_crystal_F_000 912
_exptl_crystal_size_max 0.38
_exptl_crystal_size_mid 0.28
_exptl_crystal_size_min 0.25
_refine_diff_density_max 0.117
_refine_diff_density_min -0.131
_refine_ls_abs_structure_details 'Flack (1983), 1871 Friedel pairs'
_refine_ls_abs_structure_Flack 0.2(4)
_refine_ls_extinction_coef 0.0043(3)
_refine_ls_extinction_expression Fc^*^=kFc[1+0.001xFc^2^\l^3^/sin(2\q)]^-1/4^
_refine_ls_extinction_method 'SHELXL97 (Sheldrick, 2008)'
_refine_ls_goodness_of_fit_ref 1.038
_refine_ls_hydrogen_treatment mixed
_refine_ls_matrix_type full
_refine_ls_number_parameters 311
_refine_ls_number_reflns 4442
_refine_ls_number_restraints 0
_refine_ls_restrained_S_all 1.038
_refine_ls_R_factor_all 0.0440
_refine_ls_R_factor_gt 0.0381
_refine_ls_shift/su_max 0.000
_refine_ls_shift/su_mean 0.000
_refine_ls_structure_factor_coef Fsqd
_refine_ls_weighting_details 'calc w=1/[\s^2^(Fo^2^)+(0.0468P)^2^+0.1152P] where P=(Fo^2^+2Fc^2^)/3'
_refine_ls_weighting_scheme calc
_refine_ls_wR_factor_gt 0.0962
_refine_ls_wR_factor_ref 0.1020
_reflns_number_gt 3981
_reflns_number_total 4442
_reflns_threshold_expression >2sigma(I)
_cod_data_source_file rz2739.cif
_cod_data_source_block I
_cod_database_code 2235218
_cod_database_fobs_code 2235218

loop_
_symmetry_equiv_pos_as_xyz
'x, y, z'
'-x+1/2, -y, z+1/2'
'-x, y+1/2, -z+1/2'
'x+1/2, -y+1/2, -z'

loop_
_atom_site_type_symbol
_atom_site_label
_atom_site_fract_x
_atom_site_fract_y
_atom_site_fract_z
_atom_site_U_iso_or_equiv
_atom_site_adp_type
_atom_site_calc_flag
_atom_site_refinement_flags
_atom_site_occupancy
_atom_site_symmetry_multiplicity
O O1 0.74800(17) 0.67325(12) 0.63461(10) 0.0746(4) Uani d . 1 1
H H1 0.788(3) 0.6736(19) 0.5871(18) 0.094(9) Uiso d . 1 1
N N1 0.38909(18) 0.81423(9) 0.51834(9) 0.0550(4) Uani d . 1 1
N N2 0.45320(16) 0.73451(8) 0.62480(8) 0.0463(3) Uani d . 1 1
N N3 0.3134(2) 0.60522(11) 0.49389(10) 0.0667(5) Uani d . 1 1
C C1 0.3385(3) 1.00699(12) 0.64156(14) 0.0632(5) Uani d . 1 1
H H1A 0.3170 0.9829 0.6929 0.076 Uiso calc R 1 1
C C2 0.3175(3) 1.09285(14) 0.63001(17) 0.0765(7) Uani d . 1 1
H H2 0.2801 1.1254 0.6731 0.092 Uiso calc R 1 1
C C3 0.3515(4) 1.12968(14) 0.55573(18) 0.0897(9) Uani d . 1 1
H H3 0.3390 1.1873 0.5484 0.108 Uiso calc R 1 1
C C4 0.4043(4) 1.08104(15) 0.49205(18) 0.0922(8) Uani d . 1 1
H H4 0.4270 1.1059 0.4413 0.111 Uiso calc R 1 1
C C5 0.4241(3) 0.99523(14) 0.50254(15) 0.0744(6) Uani d . 1 1
H H5 0.4599 0.9629 0.4588 0.089 Uiso calc R 1 1
C C6 0.3908(2) 0.95713(11) 0.57826(12) 0.0559(5) Uani d . 1 1
C C7 0.4089(2) 0.86522(10) 0.58664(11) 0.0507(4) Uani d . 1 1
C C8 0.44924(19) 0.81699(10) 0.65331(10) 0.0462(4) Uani d . 1 1
C C9 0.5020(2) 0.84066(10) 0.73772(10) 0.0499(4) Uani d . 1 1
C C10 0.6491(3) 0.84668(14) 0.75092(14) 0.0680(5) Uani d . 1 1
H H10 0.7133 0.8351 0.7079 0.082 Uiso calc R 1 1
C C11 0.7002(4) 0.87002(17) 0.82853(18) 0.0939(9) Uani d . 1 1
H H11 0.7990 0.8748 0.8372 0.113 Uiso calc R 1 1
C C12 0.6071(5) 0.88607(16) 0.89254(16) 0.1047(13) Uani d . 1 1
H H12 0.6425 0.9013 0.9446 0.126 Uiso calc R 1 1
C C13 0.4622(4) 0.87974(17) 0.87992(14) 0.0975(10) Uani d . 1 1
H H13 0.3989 0.8909 0.9235 0.117 Uiso calc R 1 1
C C14 0.4087(3) 0.85679(14) 0.80277(13) 0.0712(6) Uani d . 1 1
H H14 0.3096 0.8522 0.7947 0.085 Uiso calc R 1 1
C C15 0.4153(2) 0.73696(11) 0.54294(10) 0.0496(4) Uani d . 1 1
C C16 0.4123(2) 0.66518(10) 0.48335(10) 0.0503(4) Uani d . 1 1
C C17 0.5080(3) 0.66655(14) 0.41749(13) 0.0661(5) Uani d . 1 1
H H17 0.5735 0.7105 0.4115 0.079 Uiso calc R 1 1
C C18 0.5044(3) 0.60158(16) 0.36082(15) 0.0778(6) Uani d . 1 1
H H18 0.5682 0.6007 0.3161 0.093 Uiso calc R 1 1
C C19 0.4059(3) 0.53848(14) 0.37106(15) 0.0769(6) Uani d . 1 1
H H19 0.4017 0.4934 0.3342 0.092 Uiso calc R 1 1
C C20 0.3140(3) 0.54377(14) 0.43719(14) 0.0771(7) Uani d . 1 1
H H20 0.2462 0.5011 0.4433 0.093 Uiso calc R 1 1
C C21 0.1277(2) 0.65894(16) 0.71789(14) 0.0702(5) Uani d . 1 1
H H21 0.1068 0.6486 0.6621 0.084 Uiso calc R 1 1
C C22 0.0228(3) 0.69407(19) 0.7686(2) 0.0900(8) Uani d . 1 1
H H22 -0.0677 0.7066 0.7469 0.108 Uiso calc R 1 1
C C23 0.0523(3) 0.71040(17) 0.85053(19) 0.0858(8) Uani d . 1 1
H H23 -0.0175 0.7347 0.8845 0.103 Uiso calc R 1 1
C C24 0.1850(3) 0.69072(16) 0.88228(15) 0.0768(6) Uani d . 1 1
H H24 0.2050 0.7012 0.9381 0.092 Uiso calc R 1 1
C C25 0.2892(2) 0.65539(14) 0.83191(13) 0.0620(5) Uani d . 1 1
H H25 0.3791 0.6423 0.8543 0.074 Uiso calc R 1 1
C C26 0.2624(2) 0.63902(11) 0.74854(11) 0.0518(4) Uani d . 1 1
C C27 0.3778(2) 0.60045(11) 0.69460(11) 0.0550(4) Uani d . 1 1
H H27A 0.3347 0.5818 0.6427 0.066 Uiso calc R 1 1
H H27B 0.4167 0.5513 0.7226 0.066 Uiso calc R 1 1
C C28 0.5014(2) 0.66113(10) 0.67490(10) 0.0475(4) Uani d . 1 1
H H28 0.5348 0.6836 0.7284 0.057 Uiso calc R 1 1
C C29 0.6303(2) 0.61828(12) 0.63495(11) 0.0552(4) Uani d . 1 1
H H29A 0.607(2) 0.5961(13) 0.5795(12) 0.054(5) Uiso d . 1 1
H H29B 0.656(2) 0.5676(14) 0.6711(13) 0.058(6) Uiso d . 1 1

loop_
_atom_site_aniso_label
_atom_site_aniso_U_11
_atom_site_aniso_U_22
_atom_site_aniso_U_33
_atom_site_aniso_U_12
_atom_site_aniso_U_13
_atom_site_aniso_U_23
O1 0.0663(9) 0.0981(12) 0.0593(8) -0.0147(9) 0.0172(7) -0.0167(8)
N1 0.0679(9) 0.0455(7) 0.0516(8) -0.0010(7) -0.0131(7) 0.0021(6)
N2 0.0545(8) 0.0394(6) 0.0449(7) -0.0044(6) 0.0003(6) 0.0021(5)
N3 0.0840(12) 0.0588(9) 0.0571(9) -0.0182(9) -0.0078(8) -0.0028(8)
C1 0.0696(13) 0.0496(9) 0.0703(12) -0.0003(9) -0.0161(11) -0.0032(9)
C2 0.0835(15) 0.0513(11) 0.0947(17) 0.0112(11) -0.0284(14) -0.0126(11)
C3 0.115(2) 0.0438(9) 0.110(2) 0.0078(12) -0.0412(17) 0.0066(12)
C4 0.131(2) 0.0600(13) 0.0858(16) -0.0023(15) -0.0165(18) 0.0223(12)
C5 0.1002(18) 0.0520(10) 0.0711(12) 0.0030(11) -0.0102(13) 0.0109(9)
C6 0.0619(12) 0.0431(8) 0.0626(10) -0.0013(8) -0.0200(9) 0.0003(8)
C7 0.0562(10) 0.0428(8) 0.0530(9) -0.0027(8) -0.0081(8) -0.0006(7)
C8 0.0498(9) 0.0419(7) 0.0470(8) -0.0029(7) 0.0014(7) 0.0001(6)
C9 0.0668(10) 0.0383(7) 0.0446(8) -0.0040(7) -0.0009(8) 0.0027(6)
C10 0.0750(13) 0.0635(11) 0.0654(11) -0.0066(10) -0.0133(11) -0.0033(10)
C11 0.118(2) 0.0734(14) 0.0907(18) -0.0084(15) -0.0504(17) -0.0026(14)
C12 0.199(4) 0.0574(12) 0.0574(13) -0.0037(19) -0.0422(19) -0.0018(10)
C13 0.172(3) 0.0718(15) 0.0484(11) 0.0041(18) 0.0144(16) -0.0023(10)
C14 0.0922(16) 0.0635(11) 0.0578(11) -0.0013(11) 0.0134(11) 0.0014(9)
C15 0.0545(10) 0.0452(8) 0.0492(8) -0.0024(8) -0.0041(8) 0.0019(7)
C16 0.0595(10) 0.0438(8) 0.0478(8) 0.0027(8) -0.0096(8) 0.0010(7)
C17 0.0654(12) 0.0655(11) 0.0675(11) -0.0032(10) 0.0017(10) -0.0087(9)
C18 0.0777(14) 0.0837(15) 0.0721(13) 0.0122(13) 0.0085(12) -0.0193(12)
C19 0.1013(18) 0.0572(11) 0.0721(13) 0.0065(12) -0.0160(14) -0.0179(10)
C20 0.1032(19) 0.0589(11) 0.0693(13) -0.0229(13) -0.0153(13) -0.0068(10)
C21 0.0683(13) 0.0761(13) 0.0663(12) -0.0071(11) -0.0070(10) 0.0059(10)
C22 0.0617(14) 0.0954(18) 0.113(2) 0.0056(13) 0.0016(14) 0.0151(16)
C23 0.0765(16) 0.0768(15) 0.1042(19) 0.0024(12) 0.0317(15) 0.0014(14)
C24 0.0943(17) 0.0745(13) 0.0616(12) -0.0117(13) 0.0199(12) -0.0041(10)
C25 0.0652(12) 0.0650(11) 0.0557(10) -0.0059(9) 0.0038(9) 0.0049(9)
C26 0.0590(10) 0.0444(8) 0.0521(9) -0.0102(8) 0.0057(8) 0.0076(7)
C27 0.0706(12) 0.0403(8) 0.0542(9) -0.0067(8) 0.0078(9) 0.0018(7)
C28 0.0596(10) 0.0407(7) 0.0423(7) 0.0000(7) 0.0018(7) 0.0049(6)
C29 0.0674(11) 0.0531(9) 0.0452(8) 0.0070(9) 0.0046(8) 0.0036(8)

loop_
_atom_type_symbol
_atom_type_description
_atom_type_scat_dispersion_real
_atom_type_scat_dispersion_imag
_atom_type_scat_source
C C 0.0181 0.0091 'International Tables Vol C Tables 4.2.6.8 and 6.1.1.4'
H H 0.0000 0.0000 'International Tables Vol C Tables 4.2.6.8 and 6.1.1.4'
N N 0.0311 0.0180 'International Tables Vol C Tables 4.2.6.8 and 6.1.1.4'
O O 0.0492 0.0322 'International Tables Vol C Tables 4.2.6.8 and 6.1.1.4'

loop_
_geom_angle_atom_site_label_1
_geom_angle_atom_site_label_2
_geom_angle_atom_site_label_3
_geom_angle
C29 O1 H1 110(2)
C15 N1 C7 106.63(14)
C8 N2 C28 124.76(14)
C15 N2 C8 106.54(14)
C15 N2 C28 128.55(14)
C16 N3 C20 115.7(2)
C2 C1 H1A 119.5
C6 C1 H1A 119.5
C6 C1 C2 121.0(2)
C1 C2 H2 119.9
C3 C2 C1 120.3(2)
C3 C2 H2 119.9
C2 C3 H3 120.3
C2 C3 C4 119.5(2)
C4 C3 H3 120.3
C3 C4 H4 119.6
C3 C4 C5 120.7(3)
C5 C4 H4 119.6
C4 C5 H5 119.9
C4 C5 C6 120.3(2)
C6 C5 H5 119.9
C1 C6 C5 118.20(19)
C1 C6 C7 122.82(19)
C5 C6 C7 118.96(19)
N1 C7 C6 119.65(16)
C8 C7 N1 109.29(15)
C8 C7 C6 131.02(16)
N2 C8 C9 121.99(15)
C7 C8 N2 106.12(14)
C7 C8 C9 131.32(15)
C10 C9 C8 118.72(18)
C14 C9 C8 122.0(2)
C14 C9 C10 119.3(2)
C9 C10 H10 120.2
C11 C10 C9 119.6(3)
C11 C10 H10 120.2
C10 C11 H11 119.6
C12 C11 C10 120.7(3)
C12 C11 H11 119.6
C11 C12 H12 120.1
C13 C12 C11 119.8(2)
C13 C12 H12 120.1
C12 C13 H13 119.8
C12 C13 C14 120.4(3)
C14 C13 H13 119.8
C9 C14 C13 120.1(3)
C9 C14 H14 119.9
C13 C14 H14 119.9
N1 C15 N2 111.42(15)
N1 C15 C16 121.31(15)
N2 C15 C16 127.12(15)
N3 C16 C15 118.61(17)
N3 C16 C17 123.39(18)
C17 C16 C15 117.91(17)
C16 C17 H17 120.7
C18 C17 C16 118.6(2)
C18 C17 H17 120.7
C17 C18 H18 120.4
C19 C18 C17 119.1(2)
C19 C18 H18 120.4
C18 C19 H19 121.1
C20 C19 C18 117.8(2)
C20 C19 H19 121.1
N3 C20 C19 125.3(2)
N3 C20 H20 117.3
C19 C20 H20 117.3
C22 C21 H21 119.4
C26 C21 H21 119.4
C26 C21 C22 121.2(2)
C21 C22 H22 120.0
C23 C22 C21 120.1(3)
C23 C22 H22 120.0
C22 C23 H23 120.2
C24 C23 C22 119.6(3)
C24 C23 H23 120.2
C23 C24 H24 119.8
C23 C24 C25 120.3(2)
C25 C24 H24 119.8
C24 C25 H25 119.4
C24 C25 C26 121.1(2)
C26 C25 H25 119.4
C21 C26 C25 117.7(2)
C21 C26 C27 122.11(18)
C25 C26 C27 120.24(19)
C26 C27 H27A 108.9
C26 C27 H27B 108.9
C26 C27 C28 113.23(14)
H27A C27 H27B 107.7
C28 C27 H27A 108.9
C28 C27 H27B 108.9
N2 C28 C27 112.40(15)
N2 C28 H28 106.5
N2 C28 C29 111.11(13)
C27 C28 H28 106.5
C29 C28 C27 113.22(15)
C29 C28 H28 106.5
O1 C29 C28 109.65(16)
O1 C29 H29A 113.2(12)
O1 C29 H29B 108.3(13)
C28 C29 H29A 111.7(12)
C28 C29 H29B 107.3(12)
H29A C29 H29B 106.5(16)

loop_
_geom_bond_atom_site_label_1
_geom_bond_atom_site_label_2
_geom_bond_distance
O1 H1 0.85(3)
O1 C29 1.397(3)
N1 C7 1.375(2)
N1 C15 1.312(2)
N2 C8 1.388(2)
N2 C15 1.360(2)
N2 C28 1.485(2)
N3 C16 1.333(3)
N3 C20 1.334(3)
C1 H1A 0.9300
C1 C2 1.390(3)
C1 C6 1.376(3)
C2 H2 0.9300
C2 C3 1.365(4)
C3 H3 0.9300
C3 C4 1.371(4)
C4 H4 0.9300
C4 C5 1.385(3)
C5 H5 0.9300
C5 C6 1.392(3)
C6 C7 1.476(2)
C7 C8 1.368(2)
C8 C9 1.488(2)
C9 C10 1.384(3)
C9 C14 1.380(3)
C10 H10 0.9300
C10 C11 1.383(3)
C11 H11 0.9300
C11 C12 1.366(5)
C12 H12 0.9300
C12 C13 1.361(5)
C13 H13 0.9300
C13 C14 1.383(4)
C14 H14 0.9300
C15 C16 1.488(2)
C16 C17 1.380(3)
C17 H17 0.9300
C17 C18 1.376(3)
C18 H18 0.9300
C18 C19 1.366(4)
C19 H19 0.9300
C19 C20 1.364(4)
C20 H20 0.9300
C21 H21 0.9300
C21 C22 1.385(4)
C21 C26 1.379(3)
C22 H22 0.9300
C22 C23 1.368(4)
C23 H23 0.9300
C23 C24 1.368(4)
C24 H24 0.9300
C24 C25 1.379(3)
C25 H25 0.9300
C25 C26 1.386(3)
C26 C27 1.507(3)
C27 H27A 0.9700
C27 H27B 0.9700
C27 C28 1.530(2)
C28 H28 0.9800
C28 C29 1.517(3)
C29 H29A 0.98(2)
C29 H29B 1.02(2)

loop_
_geom_hbond_atom_site_label_D
_geom_hbond_atom_site_label_H
_geom_hbond_atom_site_label_A
_geom_hbond_site_symmetry_A
_geom_hbond_distance_DH
_geom_hbond_distance_HA
_geom_hbond_distance_DA
_geom_hbond_angle_DHA
C27 H27A N3 . 0.97 2.42 3.277(2) 146
C22 H22 O1 1_455 0.93 2.54 3.350(3) 146
O1 H1 N1 4_566 0.85(3) 1.94(3) 2.789(2) 174(3)

loop_
_geom_torsion_atom_site_label_1
_geom_torsion_atom_site_label_2
_geom_torsion_atom_site_label_3
_geom_torsion_atom_site_label_4
_geom_torsion
N1 C7 C8 N2 -0.3(2)
N1 C7 C8 C9 170.93(19)
N1 C15 C16 N3 -116.1(2)
N1 C15 C16 C17 60.7(3)
N2 C8 C9 C10 77.2(2)
N2 C8 C9 C14 -102.9(2)
N2 C15 C16 N3 68.7(3)
N2 C15 C16 C17 -114.5(2)
N2 C28 C29 O1 64.47(19)
N3 C16 C17 C18 -1.9(3)
C1 C2 C3 C4 1.1(4)
C1 C6 C7 N1 147.0(2)
C1 C6 C7 C8 -35.7(3)
C2 C1 C6 C5 0.9(3)
C2 C1 C6 C7 -177.3(2)
C2 C3 C4 C5 -0.4(5)
C3 C4 C5 C6 -0.1(5)
C4 C5 C6 C1 -0.2(4)
C4 C5 C6 C7 178.2(2)
C5 C6 C7 N1 -31.3(3)
C5 C6 C7 C8 146.0(2)
C6 C1 C2 C3 -1.4(4)
C6 C7 C8 N2 -177.9(2)
C6 C7 C8 C9 -6.6(4)
C7 N1 C15 N2 -0.6(2)
C7 N1 C15 C16 -176.46(17)
C7 C8 C9 C10 -92.9(3)
C7 C8 C9 C14 87.0(3)
C8 N2 C15 N1 0.4(2)
C8 N2 C15 C16 175.96(18)
C8 N2 C28 C27 112.38(18)
C8 N2 C28 C29 -119.57(18)
C8 C9 C10 C11 178.9(2)
C8 C9 C14 C13 -179.1(2)
C9 C10 C11 C12 0.9(4)
C10 C9 C14 C13 0.8(3)
C10 C11 C12 C13 -0.5(4)
C11 C12 C13 C14 0.3(4)
C12 C13 C14 C9 -0.5(4)
C14 C9 C10 C11 -1.0(3)
C15 N1 C7 C6 178.44(19)
C15 N1 C7 C8 0.6(2)
C15 N2 C8 C7 0.0(2)
C15 N2 C8 C9 -172.28(17)
C15 N2 C28 C27 -72.9(2)
C15 N2 C28 C29 55.2(2)
C15 C16 C17 C18 -178.6(2)
C16 N3 C20 C19 -0.2(4)
C16 C17 C18 C19 0.6(4)
C17 C18 C19 C20 0.8(4)
C18 C19 C20 N3 -1.0(4)
C20 N3 C16 C15 178.34(19)
C20 N3 C16 C17 1.7(3)
C21 C22 C23 C24 -0.9(4)
C21 C26 C27 C28 108.7(2)
C22 C21 C26 C25 0.0(3)
C22 C21 C26 C27 179.8(2)
C22 C23 C24 C25 0.6(4)
C23 C24 C25 C26 0.0(4)
C24 C25 C26 C21 -0.3(3)
C24 C25 C26 C27 179.95(18)
C25 C26 C27 C28 -71.5(2)
C26 C21 C22 C23 0.6(4)
C26 C27 C28 N2 -64.04(19)
C26 C27 C28 C29 169.04(15)
C27 C28 C29 O1 -167.93(15)
C28 N2 C8 C7 175.71(16)
C28 N2 C8 C9 3.4(3)
C28 N2 C15 N1 -175.13(17)
C28 N2 C15 C16 0.4(3)

loop_
_cod_related_entry_id
_cod_related_entry_database
_cod_related_entry_code
1 ChemSpider 30657813
